data_7122279
loop_
_publ_author_name
'Bergamaschi, Greta'
'Lascialfari, Luisa'
'Pizzi, Andrea'
'Martinez Espinoza, Maria Isabel'
'Demitri, Nicola'
'Milani, Alberto'
'Gori, Alessandro'
'Metrangolo, Pierangelo'

_publ_section_title
;
 A halogen bond-donor amino acid for organocatalysis in water.
;
_journal_issue 76
_journal_name_full 'Chemical communications (Cambridge, England)'
_journal_page_first 10718
_journal_page_last 10721
_journal_paper_doi 10.1039/c8cc06010j
_journal_volume 54
_journal_year 2018
_chemical_formula_moiety 'C12 F8 I4, C18 H22 N2 O2'
_chemical_formula_sum 'C30 H22 F8 I4 N2 O2'
_chemical_formula_weight 1102.09
_chemical_melting_point 354.3
_space_group_crystal_system monoclinic
_space_group_IT_number 14
_space_group_name_Hall '-P 2ybc'
_space_group_name_H-M_alt 'P 1 21/c 1'
_symmetry_space_group_name_Hall '-P 2ybc'
_symmetry_space_group_name_H-M 'P 1 21/c 1'
_atom_sites_solution_hydrogens geom
_audit_creation_method SHELXL-2016/6
_audit_update_record
;
2018-05-03 deposited with the CCDC.
2018-08-30 downloaded from the CCDC.
;
_cell_angle_alpha 90
_cell_angle_beta 96.2300(10)
_cell_angle_gamma 90
_cell_formula_units_Z 4
_cell_length_a 16.6735(4)
_cell_length_b 7.2738(2)
_cell_length_c 29.1480(7)
_cell_measurement_reflns_used 9277
_cell_measurement_temperature 296(2)
_cell_measurement_theta_max 28.14
_cell_measurement_theta_min 2.89
_cell_volume 3514.18(15)
_computing_cell_refinement 'Bruker SAINT'
_computing_data_collection 'Bruker APEX2'
_computing_data_reduction 'Bruker SAINT'
_computing_molecular_graphics
;     
 ORTEP-3 (Farrugia, L.J. (1997) Jour. Appl. Cryst. 30, 565
 Mercury (Macrae, C. F., Edgington, P. R., McCabe, P., Pidcock, E.,
 Shields, G. P., Taylor, R., Towler, M. & van de Streek, J. (2006).
 J. Appl. Cryst. 39, 453-457
;
_computing_publication_material SHELXL
_computing_structure_refinement 'SHELXL-2016/6 (Sheldrick, 2016)'
_computing_structure_solution 'SHELXS (Sheldrick, G. M. (2008). Acta Cryst. A64, 112-122'
_diffrn_ambient_temperature 296(2)
_diffrn_measured_fraction_theta_full 0.997
_diffrn_measured_fraction_theta_max 0.982
_diffrn_measurement_device_type 'Bruker APEX-II CCD'
_diffrn_measurement_method '\f and \w scans'
_diffrn_radiation_type MoK\a
_diffrn_radiation_wavelength 0.71073
_diffrn_reflns_av_R_equivalents 0.0469
_diffrn_reflns_av_unetI/netI 0.0431
_diffrn_reflns_Laue_measured_fraction_full 0.997
_diffrn_reflns_Laue_measured_fraction_max 0.982
_diffrn_reflns_limit_h_max 23
_diffrn_reflns_limit_h_min -23
_diffrn_reflns_limit_k_max 9
_diffrn_reflns_limit_k_min -10
_diffrn_reflns_limit_l_max 41
_diffrn_reflns_limit_l_min -41
_diffrn_reflns_number 41129
_diffrn_reflns_point_group_measured_fraction_full 0.997
_diffrn_reflns_point_group_measured_fraction_max 0.982
_diffrn_reflns_theta_full 25.242
_diffrn_reflns_theta_max 30.802
_diffrn_reflns_theta_min 3.506
_diffrn_source 'fine-focus sealed tube'
_exptl_absorpt_coefficient_mu 3.619
_exptl_absorpt_correction_T_max 0.7461
_exptl_absorpt_correction_T_min 0.5873
_exptl_absorpt_correction_type multi-scan
_exptl_absorpt_process_details 'Bruker (2001). SADABS. Bruker AXS Inc., Madison, Wisconsin, USA.'
_exptl_crystal_colour 'pale yellow'
_exptl_crystal_density_diffrn 2.083
_exptl_crystal_description plate
_exptl_crystal_F_000 2064
_exptl_crystal_size_max 0.30
_exptl_crystal_size_mid 0.25
_exptl_crystal_size_min 0.10
_refine_diff_density_max 0.737
_refine_diff_density_min -1.126
_refine_diff_density_rms 0.083
_refine_ls_extinction_method none
_refine_ls_goodness_of_fit_ref 1.001
_refine_ls_hydrogen_treatment constr
_refine_ls_matrix_type full
_refine_ls_number_parameters 413
_refine_ls_number_reflns 10820
_refine_ls_number_restraints 0
_refine_ls_restrained_S_all 1.001
_refine_ls_R_factor_all 0.0724
_refine_ls_R_factor_gt 0.0353
_refine_ls_shift/su_max 0.001
_refine_ls_shift/su_mean 0.000
_refine_ls_structure_factor_coef Fsqd
_refine_ls_weighting_details 'w=1/[\s^2^(Fo^2^)+(0.0265P)^2^+1.8410P] where P=(Fo^2^+2Fc^2^)/3'
_refine_ls_weighting_scheme calc
_refine_ls_wR_factor_gt 0.0730
_refine_ls_wR_factor_ref 0.0862
_reflns_Friedel_coverage 0.000
_reflns_number_gt 6633
_reflns_number_total 10820
_reflns_threshold_expression 'I > 2\s(I)'
_cod_data_source_file c8cc06010j2.cif
_cod_data_source_block dmab_ditfb_0m
_cod_depositor_comments 'Adding full bibliography for 7122278--7122279.cif.'
_cod_database_code 7122279
_shelx_shelxl_version_number 2016/6
_shelx_space_group_comment
;
The symmetry employed for this shelxl refinement is uniquely defined
by the following loop, which should always be used as a source of
symmetry information in preference to the above space-group names.
They are only intended as comments.
;

loop_
_space_group_symop_operation_xyz
'x, y, z'
'-x, y+1/2, -z+1/2'
'-x, -y, -z'
'x, -y-1/2, z-1/2'

loop_
_atom_site_label
_atom_site_type_symbol
_atom_site_fract_x
_atom_site_fract_y
_atom_site_fract_z
_atom_site_U_iso_or_equiv
_atom_site_adp_type
_atom_site_occupancy
_atom_site_site_symmetry_order
_atom_site_calc_flag
_atom_site_refinement_flags_posn
_atom_site_refinement_flags_adp
I1 I 0.11729(2) 0.71775(5) 0.51613(2) 0.07251(9) Uani 1 1 d . .
I2 I 0.43594(2) 0.60074(4) 0.38223(2) 0.06130(8) Uani 1 1 d . .
I3 I 0.93042(2) 0.77576(5) 0.39452(2) 0.08324(11) Uani 1 1 d . .
I4 I 0.57134(2) 0.95857(4) 0.25783(2) 0.05923(8) Uani 1 1 d . .
O1 O 0.55936(16) 0.5042(4) 0.32268(9) 0.0686(7) Uani 1 1 d . .
F2 F 0.42864(14) 0.6316(5) 0.49141(8) 0.0975(9) Uani 1 1 d . .
F3 F 0.12650(13) 0.6980(5) 0.40696(9) 0.0963(9) Uani 1 1 d . .
F4 F 0.30746(16) 0.6778(5) 0.54184(8) 0.1005(7) Uani 1 1 d . .
F5 F 0.88358(13) 0.7827(4) 0.28589(9) 0.0814(7) Uani 1 1 d . .
F8 F 0.61819(14) 0.9589(4) 0.36733(8) 0.0845(8) Uani 1 1 d . .
F6 F 0.74714(14) 0.8547(4) 0.23397(7) 0.0767(7) Uani 1 1 d . .
F7 F 0.75435(16) 0.8861(5) 0.41937(7) 0.0974(9) Uani 1 1 d . .
O2 O 0.0142(2) 0.2533(6) 0.42556(14) 0.1009(12) Uani 1 1 d . .
C23 C 0.4005(3) 0.0996(7) 0.34852(14) 0.0735(12) Uani 1 1 d . .
H23A H 0.374026 -0.007619 0.334941 0.110 Uiso 1 1 calc R U
H23B H 0.457263 0.092127 0.345824 0.110 Uiso 1 1 calc R U
H23C H 0.378654 0.207423 0.332780 0.110 Uiso 1 1 calc R U
C1 C 0.7665(2) 0.3707(5) 0.35162(12) 0.0542(9) Uani 1 1 d . .
H1 H 0.765806 0.376203 0.383452 0.065 Uiso 1 1 calc R U
F1 F 0.24843(16) 0.6553(5) 0.35661(8) 0.1005(7) Uani 1 1 d . .
C8 C 0.9092(3) 0.2401(8) 0.21896(16) 0.0861(15) Uani 1 1 d . .
H8A H 0.874570 0.139257 0.208918 0.129 Uiso 1 1 calc R U
H8B H 0.963293 0.213536 0.212525 0.129 Uiso 1 1 calc R U
H8C H 0.890572 0.349782 0.202853 0.129 Uiso 1 1 calc R U
N1 N 0.90816(19) 0.2671(5) 0.26819(12) 0.0690(9) Uani 1 1 d . .
C3 C 0.8388(2) 0.3124(5) 0.28626(12) 0.0505(8) Uani 1 1 d . .
C2 C 0.8365(2) 0.3235(5) 0.33460(12) 0.0536(9) Uani 1 1 d . .
H2 H 0.882600 0.298756 0.354586 0.064 Uiso 1 1 calc R U
C6 C 0.6958(2) 0.4111(5) 0.32333(12) 0.0486(8) Uani 1 1 d . .
C7 C 0.6235(2) 0.4628(6) 0.34365(13) 0.0599(9) Uani 1 1 d . .
H7 H 0.626588 0.464149 0.375704 0.072 Uiso 1 1 calc R U
C9 C 0.9822(2) 0.2327(8) 0.29818(16) 0.0815(14) Uani 1 1 d . .
H9A H 0.991411 0.331372 0.319976 0.122 Uiso 1 1 calc R U
H9B H 1.026662 0.224826 0.279928 0.122 Uiso 1 1 calc R U
H9C H 0.977358 0.119069 0.314419 0.122 Uiso 1 1 calc R U
C4 C 0.7670(2) 0.3511(5) 0.25766(12) 0.0542(9) Uani 1 1 d . .
H4 H 0.766671 0.342877 0.225801 0.065 Uiso 1 1 calc R U
C5 C 0.6982(2) 0.4001(5) 0.27572(12) 0.0528(8) Uani 1 1 d . .
H5 H 0.652043 0.426788 0.255999 0.063 Uiso 1 1 calc R U
C10 C 0.3536(2) 0.6496(6) 0.46972(12) 0.0567(9) Uani 1 1 d . .
C11 C 0.3420(2) 0.6424(5) 0.42236(12) 0.0495(8) Uani 1 1 d . .
C12 C 0.2638(2) 0.6622(6) 0.40279(11) 0.0549(9) Uani 1 1 d . .
C13 C 0.2010(2) 0.6837(6) 0.42886(13) 0.0569(9) Uani 1 1 d . .
C14 C 0.2124(2) 0.6892(5) 0.47601(12) 0.0536(9) Uani 1 1 d . .
C15 C 0.2906(2) 0.6724(6) 0.49557(12) 0.0610(10) Uani 1 1 d . .
C16 C 0.8181(2) 0.8257(5) 0.30701(13) 0.0524(8) Uani 1 1 d . .
C17 C 0.8233(2) 0.8316(5) 0.35407(13) 0.0519(8) Uani 1 1 d . .
C18 C 0.7540(2) 0.8767(6) 0.37330(12) 0.0571(9) Uani 1 1 d . .
C19 C 0.6835(2) 0.9146(5) 0.34636(12) 0.0526(8) Uani 1 1 d . .
C21 C 0.7478(2) 0.8632(5) 0.28018(11) 0.0492(8) Uani 1 1 d . .
C20 C 0.67840(19) 0.9086(5) 0.29916(11) 0.0454(7) Uani 1 1 d . .
C22 C 0.4576(3) 0.1023(7) 0.43112(16) 0.0776(12) Uani 1 1 d . .
H22A H 0.460309 0.212269 0.449441 0.116 Uiso 1 1 calc R U
H22B H 0.505481 0.092162 0.415715 0.116 Uiso 1 1 calc R U
H22C H 0.453520 -0.002592 0.450705 0.116 Uiso 1 1 calc R U
N2 N 0.38756(19) 0.1101(5) 0.39716(11) 0.0616(8) Uani 1 1 d . .
C24 C 0.3124(2) 0.1405(5) 0.41003(11) 0.0519(8) Uani 1 1 d . .
C25 C 0.2987(3) 0.1573(6) 0.45658(12) 0.0621(10) Uani 1 1 d . .
H25 H 0.341687 0.147958 0.479602 0.075 Uiso 1 1 calc R U
C26 C 0.2222(3) 0.1874(6) 0.46828(13) 0.0656(11) Uani 1 1 d . .
H26 H 0.214683 0.198393 0.499317 0.079 Uiso 1 1 calc R U
C27 C 0.1565(2) 0.2018(6) 0.43590(13) 0.0611(10) Uani 1 1 d . .
C28 C 0.0762(3) 0.2331(7) 0.45066(18) 0.0791(13) Uani 1 1 d . .
H28 H 0.072725 0.237899 0.482269 0.095 Uiso 1 1 calc R U
C30 C 0.2444(2) 0.1566(6) 0.37716(12) 0.0630(10) Uani 1 1 d . .
H30 H 0.250935 0.147012 0.345965 0.076 Uiso 1 1 calc R U
C29 C 0.1693(2) 0.1859(6) 0.38999(13) 0.0668(11) Uani 1 1 d . .
H29 H 0.125691 0.195477 0.367363 0.080 Uiso 1 1 calc R U

loop_
_atom_site_aniso_label
_atom_site_aniso_U_11
_atom_site_aniso_U_22
_atom_site_aniso_U_33
_atom_site_aniso_U_23
_atom_site_aniso_U_13
_atom_site_aniso_U_12
I1 0.05772(16) 0.0864(2) 0.07728(18) 0.00265(15) 0.02506(13) 0.00376(14)
I2 0.05982(15) 0.06036(16) 0.06669(15) -0.00312(12) 0.02047(12) 0.00554(12)
I3 0.05566(16) 0.0950(2) 0.0918(2) 0.00784(17) -0.02509(14) 0.00309(15)
I4 0.04345(12) 0.07299(18) 0.05878(14) 0.00127(12) -0.00575(10) 0.00118(12)
O1 0.0476(14) 0.093(2) 0.0650(16) -0.0035(15) 0.0046(12) 0.0132(14)
F2 0.0485(13) 0.174(3) 0.0663(15) -0.0074(17) -0.0098(11) 0.0196(16)
F3 0.0435(12) 0.167(3) 0.0750(16) 0.0097(17) -0.0090(11) 0.0119(15)
F4 0.0749(12) 0.183(2) 0.0426(8) 0.0006(11) 0.0010(8) 0.0141(13)
F5 0.0467(12) 0.116(2) 0.0840(16) -0.0037(15) 0.0205(11) 0.0083(13)
F8 0.0604(14) 0.133(2) 0.0626(13) -0.0090(15) 0.0200(11) 0.0220(14)
F6 0.0635(13) 0.124(2) 0.0439(11) -0.0024(12) 0.0102(10) 0.0062(14)
F7 0.0884(18) 0.160(3) 0.0418(12) -0.0009(15) -0.0036(12) 0.0158(18)
O2 0.069(2) 0.129(3) 0.108(3) -0.010(2) 0.022(2) 0.007(2)
C23 0.080(3) 0.079(3) 0.065(2) 0.003(2) 0.022(2) 0.001(2)
C1 0.053(2) 0.066(2) 0.0433(18) 0.0026(17) 0.0023(15) 0.0021(18)
F1 0.0749(12) 0.183(2) 0.0426(8) 0.0006(11) 0.0010(8) 0.0141(13)
C8 0.058(2) 0.130(4) 0.073(3) -0.011(3) 0.019(2) 0.004(3)
N1 0.0433(16) 0.099(3) 0.065(2) -0.0047(19) 0.0086(14) 0.0058(17)
C3 0.0450(18) 0.054(2) 0.0522(19) -0.0008(16) 0.0028(15) -0.0034(16)
C2 0.0450(18) 0.062(2) 0.0517(19) 0.0032(17) -0.0045(15) -0.0007(17)
C6 0.0455(18) 0.049(2) 0.0506(18) 0.0022(15) 0.0023(14) -0.0013(15)
C7 0.052(2) 0.072(3) 0.055(2) 0.0000(19) 0.0064(17) 0.0023(19)
C9 0.045(2) 0.110(4) 0.090(3) 0.013(3) 0.010(2) 0.009(2)
C4 0.052(2) 0.067(2) 0.0425(17) -0.0009(17) 0.0026(15) 0.0012(18)
C5 0.0454(18) 0.061(2) 0.0505(19) 0.0016(17) -0.0019(15) 0.0009(17)
C10 0.0391(17) 0.078(3) 0.0515(19) -0.0017(18) -0.0028(15) 0.0076(17)
C11 0.0467(18) 0.050(2) 0.0521(19) 0.0005(16) 0.0075(15) 0.0026(16)
C12 0.055(2) 0.071(2) 0.0376(16) 0.0041(16) -0.0002(15) 0.0040(18)
C13 0.0406(17) 0.070(3) 0.057(2) 0.0062(18) -0.0045(15) 0.0028(17)
C14 0.0454(18) 0.063(2) 0.053(2) 0.0037(17) 0.0078(15) 0.0002(17)
C15 0.055(2) 0.087(3) 0.0402(17) 0.0039(18) 0.0024(15) 0.006(2)
C16 0.0406(17) 0.056(2) 0.061(2) -0.0017(17) 0.0094(15) -0.0010(16)
C17 0.0411(17) 0.051(2) 0.061(2) 0.0038(17) -0.0046(15) 0.0008(16)
C18 0.060(2) 0.069(3) 0.0402(17) 0.0008(17) -0.0010(16) 0.0030(19)
C19 0.0398(17) 0.065(2) 0.0537(19) -0.0070(17) 0.0078(15) 0.0024(16)
C21 0.0480(18) 0.058(2) 0.0420(17) 0.0004(15) 0.0059(14) -0.0017(16)
C20 0.0401(16) 0.0498(19) 0.0455(17) 0.0011(15) 0.0013(13) 0.0015(15)
C22 0.058(2) 0.086(3) 0.086(3) -0.001(3) -0.004(2) 0.000(2)
N2 0.0570(19) 0.071(2) 0.0566(18) 0.0018(16) 0.0034(14) -0.0002(16)
C24 0.058(2) 0.052(2) 0.0450(18) 0.0031(15) 0.0047(15) -0.0037(17)
C25 0.073(3) 0.068(3) 0.0431(19) 0.0019(18) -0.0043(17) 0.000(2)
C26 0.083(3) 0.073(3) 0.0429(19) 0.0012(19) 0.0197(19) -0.001(2)
C27 0.063(2) 0.065(3) 0.057(2) -0.0026(19) 0.0116(18) 0.001(2)
C28 0.084(3) 0.080(3) 0.076(3) -0.005(2) 0.023(3) 0.000(3)
C30 0.066(2) 0.084(3) 0.0394(18) 0.0011(18) 0.0049(16) 0.000(2)
C29 0.059(2) 0.087(3) 0.054(2) -0.003(2) -0.0004(18) 0.005(2)

loop_
_atom_type_symbol
_atom_type_description
_atom_type_scat_dispersion_real
_atom_type_scat_dispersion_imag
_atom_type_scat_source
C C 0.0033 0.0016 'International Tables Vol C Tables 4.2.6.8 and 6.1.1.4'
H H 0.0000 0.0000 'International Tables Vol C Tables 4.2.6.8 and 6.1.1.4'
N N 0.0061 0.0033 'International Tables Vol C Tables 4.2.6.8 and 6.1.1.4'
O O 0.0106 0.0060 'International Tables Vol C Tables 4.2.6.8 and 6.1.1.4'
F F 0.0171 0.0103 'International Tables Vol C Tables 4.2.6.8 and 6.1.1.4'
I I -0.4742 1.8119 'International Tables Vol C Tables 4.2.6.8 and 6.1.1.4'

loop_
_geom_angle_atom_site_label_1
_geom_angle_atom_site_label_2
_geom_angle_atom_site_label_3
_geom_angle
N2 C23 H23A 109.5
N2 C23 H23B 109.5
H23A C23 H23B 109.5
N2 C23 H23C 109.5
H23A C23 H23C 109.5
H23B C23 H23C 109.5
C2 C1 C6 122.7(3)
C2 C1 H1 118.6
C6 C1 H1 118.6
N1 C8 H8A 109.5
N1 C8 H8B 109.5
H8A C8 H8B 109.5
N1 C8 H8C 109.5
H8A C8 H8C 109.5
H8B C8 H8C 109.5
C3 N1 C8 121.2(3)
C3 N1 C9 120.7(3)
C8 N1 C9 118.1(3)
N1 C3 C4 121.4(3)
N1 C3 C2 120.9(3)
C4 C3 C2 117.7(3)
C1 C2 C3 119.6(3)
C1 C2 H2 120.2
C3 C2 H2 120.2
C1 C6 C5 117.6(3)
C1 C6 C7 120.0(3)
C5 C6 C7 122.4(3)
O1 C7 C6 125.9(4)
O1 C7 H7 117.0
C6 C7 H7 117.0
N1 C9 H9A 109.5
N1 C9 H9B 109.5
H9A C9 H9B 109.5
N1 C9 H9C 109.5
H9A C9 H9C 109.5
H9B C9 H9C 109.5
C5 C4 C3 121.4(3)
C5 C4 H4 119.3
C3 C4 H4 119.3
C4 C5 C6 121.1(3)
C4 C5 H5 119.5
C6 C5 H5 119.5
F2 C10 C15 118.9(3)
F2 C10 C11 119.4(3)
C15 C10 C11 121.7(3)
C12 C11 C10 116.0(3)
C12 C11 I2 121.5(3)
C10 C11 I2 122.6(3)
F1 C12 C13 119.1(3)
F1 C12 C11 118.8(3)
C13 C12 C11 122.1(3)
F3 C13 C14 119.9(3)
F3 C13 C12 118.1(3)
C14 C13 C12 122.0(3)
C13 C14 C15 116.0(3)
C13 C14 I1 122.4(3)
C15 C14 I1 121.6(3)
F4 C15 C10 117.7(3)
F4 C15 C14 119.9(3)
C10 C15 C14 122.3(3)
F5 C16 C21 118.2(3)
F5 C16 C17 120.1(3)
C21 C16 C17 121.7(3)
C16 C17 C18 116.9(3)
C16 C17 I3 121.4(3)
C18 C17 I3 121.6(3)
F7 C18 C19 118.2(3)
F7 C18 C17 120.4(3)
C19 C18 C17 121.3(3)
F8 C19 C18 118.3(3)
F8 C19 C20 119.9(3)
C18 C19 C20 121.7(3)
F6 C21 C16 118.5(3)
F6 C21 C20 119.8(3)
C16 C21 C20 121.7(3)
C19 C20 C21 116.6(3)
C19 C20 I4 122.2(2)
C21 C20 I4 121.1(2)
N2 C22 H22A 109.5
N2 C22 H22B 109.5
H22A C22 H22B 109.5
N2 C22 H22C 109.5
H22A C22 H22C 109.5
H22B C22 H22C 109.5
C24 N2 C22 121.0(3)
C24 N2 C23 120.8(3)
C22 N2 C23 118.0(3)
N2 C24 C25 122.0(3)
N2 C24 C30 121.5(3)
C25 C24 C30 116.5(3)
C26 C25 C24 120.4(4)
C26 C25 H25 119.8
C24 C25 H25 119.8
C27 C26 C25 122.4(4)
C27 C26 H26 118.8
C25 C26 H26 118.8
C26 C27 C29 117.7(4)
C26 C27 C28 119.7(4)
C29 C27 C28 122.6(4)
O2 C28 C27 126.1(5)
O2 C28 H28 117.0
C27 C28 H28 117.0
C29 C30 C24 121.5(3)
C29 C30 H30 119.2
C24 C30 H30 119.2
C30 C29 C27 121.5(4)
C30 C29 H29 119.3
C27 C29 H29 119.3

loop_
_geom_bond_atom_site_label_1
_geom_bond_atom_site_label_2
_geom_bond_distance
I1 C14 2.080(4)
I2 C11 2.077(3)
I3 C17 2.071(3)
I4 C20 2.075(3)
O1 C7 1.210(4)
F2 C10 1.345(4)
F3 C13 1.337(4)
F4 C15 1.348(4)
F5 C16 1.347(4)
F8 C19 1.345(4)
F6 C21 1.347(4)
F7 C18 1.344(4)
O2 C28 1.210(6)
C23 N2 1.459(5)
C23 H23A 0.9600
C23 H23B 0.9600
C23 H23C 0.9600
C1 C2 1.361(5)
C1 C6 1.395(5)
C1 H1 0.9300
F1 C12 1.343(4)
C8 N1 1.450(5)
C8 H8A 0.9600
C8 H8B 0.9600
C8 H8C 0.9600
N1 C3 1.363(5)
N1 C9 1.455(5)
C3 C4 1.411(5)
C3 C2 1.416(5)
C2 H2 0.9300
C6 C5 1.395(5)
C6 C7 1.450(5)
C7 H7 0.9300
C9 H9A 0.9600
C9 H9B 0.9600
C9 H9C 0.9600
C4 C5 1.360(5)
C4 H4 0.9300
C5 H5 0.9300
C10 C15 1.368(5)
C10 C11 1.374(5)
C11 C12 1.373(5)
C12 C13 1.368(5)
C13 C14 1.368(5)
C14 C15 1.371(5)
C16 C21 1.364(5)
C16 C17 1.366(5)
C17 C18 1.376(5)
C18 C19 1.369(5)
C19 C20 1.370(5)
C21 C20 1.376(5)
C22 N2 1.448(5)
C22 H22A 0.9600
C22 H22B 0.9600
C22 H22C 0.9600
N2 C24 1.364(5)
C24 C25 1.406(5)
C24 C30 1.407(5)
C25 C26 1.373(5)
C25 H25 0.9300
C26 C27 1.370(6)
C26 H26 0.9300
C27 C29 1.383(5)
C27 C28 1.468(6)
C28 H28 0.9300
C30 C29 1.362(5)
C30 H30 0.9300
C29 H29 0.9300

loop_
_geom_torsion_atom_site_label_1
_geom_torsion_atom_site_label_2
_geom_torsion_atom_site_label_3
_geom_torsion_atom_site_label_4
_geom_torsion
C8 N1 C3 C4 -5.8(6)
C9 N1 C3 C4 178.3(4)
C8 N1 C3 C2 174.7(4)
C9 N1 C3 C2 -1.2(6)
C6 C1 C2 C3 -0.7(6)
N1 C3 C2 C1 179.4(4)
C4 C3 C2 C1 -0.1(6)
C2 C1 C6 C5 0.6(6)
C2 C1 C6 C7 -179.2(4)
C1 C6 C7 O1 178.4(4)
C5 C6 C7 O1 -1.4(6)
N1 C3 C4 C5 -178.6(4)
C2 C3 C4 C5 1.0(6)
C3 C4 C5 C6 -1.1(6)
C1 C6 C5 C4 0.3(6)
C7 C6 C5 C4 -179.9(4)
F2 C10 C11 C12 -179.9(4)
C15 C10 C11 C12 0.9(6)
F2 C10 C11 I2 0.9(5)
C15 C10 C11 I2 -178.3(3)
C10 C11 C12 F1 -179.6(4)
I2 C11 C12 F1 -0.4(5)
C10 C11 C12 C13 -1.4(6)
I2 C11 C12 C13 177.8(3)
F1 C12 C13 F3 -0.4(6)
C11 C12 C13 F3 -178.5(4)
F1 C12 C13 C14 179.0(4)
C11 C12 C13 C14 0.9(7)
F3 C13 C14 C15 179.6(4)
C12 C13 C14 C15 0.2(6)
F3 C13 C14 I1 0.4(6)
C12 C13 C14 I1 -179.0(3)
F2 C10 C15 F4 0.8(6)
C11 C10 C15 F4 180.0(4)
F2 C10 C15 C14 -179.1(4)
C11 C10 C15 C14 0.1(7)
C13 C14 C15 F4 179.5(4)
I1 C14 C15 F4 -1.3(6)
C13 C14 C15 C10 -0.7(6)
I1 C14 C15 C10 178.6(3)
F5 C16 C17 C18 179.9(4)
C21 C16 C17 C18 0.2(6)
F5 C16 C17 I3 0.1(5)
C21 C16 C17 I3 -179.7(3)
C16 C17 C18 F7 -179.7(4)
I3 C17 C18 F7 0.1(5)
C16 C17 C18 C19 -0.3(6)
I3 C17 C18 C19 179.6(3)
F7 C18 C19 F8 -0.2(6)
C17 C18 C19 F8 -179.6(4)
F7 C18 C19 C20 179.8(4)
C17 C18 C19 C20 0.3(6)
F5 C16 C21 F6 0.2(5)
C17 C16 C21 F6 180.0(3)
F5 C16 C21 C20 -179.9(3)
C17 C16 C21 C20 -0.1(6)
F8 C19 C20 C21 179.7(3)
C18 C19 C20 C21 -0.3(6)
F8 C19 C20 I4 -1.8(5)
C18 C19 C20 I4 178.3(3)
F6 C21 C20 C19 -180.0(3)
C16 C21 C20 C19 0.1(5)
F6 C21 C20 I4 1.5(5)
C16 C21 C20 I4 -178.4(3)
C22 N2 C24 C25 -2.9(6)
C23 N2 C24 C25 -177.8(4)
C22 N2 C24 C30 177.1(4)
C23 N2 C24 C30 2.2(6)
N2 C24 C25 C26 -179.8(4)
C30 C24 C25 C26 0.2(6)
C24 C25 C26 C27 0.2(7)
C25 C26 C27 C29 -0.3(7)
C25 C26 C27 C28 179.7(4)
C26 C27 C28 O2 177.8(5)
C29 C27 C28 O2 -2.1(8)
N2 C24 C30 C29 179.6(4)
C25 C24 C30 C29 -0.4(6)
C24 C30 C29 C27 0.2(7)
C26 C27 C29 C30 0.1(7)
C28 C27 C29 C30 -179.9(4)
